data_7249121
loop_
_publ_author_name
'Tavakoli-Quchani, Fatemeh'
'Salimi, Alireza'
'Pour, Ali Nakhaei'

_publ_section_title
;
 Porosity control in pillar-layered MOF architectures: hydrogen bonding in
 amino-functionalized 2-D layers
;
_journal_issue 34
_journal_name_full CrystEngComm
_journal_page_first 4708
_journal_page_last 4719
_journal_paper_doi 10.1039/D4CE00503A
_journal_volume 26
_journal_year 2024
_chemical_formula_sum 'C110 H84 N18 O26 Zn4'
_chemical_formula_weight 2335.43
_space_group_crystal_system orthorhombic
_space_group_IT_number 60
_space_group_name_Hall '-P 2n 2ab'
_space_group_name_H-M_alt 'P b c n'
_atom_sites_solution_hydrogens mixed
_audit_creation_method SHELXL-2014/7
_audit_update_record
;
2023-12-15 deposited with the CCDC.	2024-07-22 downloaded from the CCDC.
;
_cell_angle_alpha 90
_cell_angle_beta 90
_cell_angle_gamma 90
_cell_formula_units_Z 8
_cell_length_a 30.4034(19)
_cell_length_b 19.7177(13)
_cell_length_c 39.988(3)
_cell_measurement_reflns_used 21998
_cell_measurement_temperature 100(2)
_cell_measurement_theta_max 25.387
_cell_measurement_theta_min 1.219
_cell_volume 23972(3)
_computing_cell_refinement
;
X-Area Recipe 1.33.0.0 (STOE, 2015)
;
_computing_data_collection
;
X-Area Pilatus3_SV 1.31.131.0 (STOE, 2017)
;
_computing_data_reduction
;
X-Area Integrate 1.71.0.0 (STOE, 2016)
X-Area LANA 1.71.4.0 (STOE, 2017)
;
_computing_molecular_graphics 'PLATON (Spek, 2009)'
_computing_structure_refinement 'SHELXL-2014/7 (Sheldrick, 2014)'
_computing_structure_solution 'SHELXL-2014/7 (Sheldrick, 2014)'
_diffrn_ambient_temperature 100(2)
_diffrn_measured_fraction_theta_full 1.000
_diffrn_measured_fraction_theta_max 0.998
_diffrn_measurement_device_type 'STOE STADIVARI'
_diffrn_measurement_method 'rotation method, \w scans'
_diffrn_radiation_type MoK\a
_diffrn_radiation_wavelength 0.71073
_diffrn_reflns_av_R_equivalents 0.1535
_diffrn_reflns_av_unetI/netI 0.0691
_diffrn_reflns_Laue_measured_fraction_full 1.000
_diffrn_reflns_Laue_measured_fraction_max 0.998
_diffrn_reflns_limit_h_max 35
_diffrn_reflns_limit_h_min -36
_diffrn_reflns_limit_k_max 23
_diffrn_reflns_limit_k_min -23
_diffrn_reflns_limit_l_max 47
_diffrn_reflns_limit_l_min -48
_diffrn_reflns_number 222383
_diffrn_reflns_point_group_measured_fraction_full 1.000
_diffrn_reflns_point_group_measured_fraction_max 0.998
_diffrn_reflns_theta_full 25.242
_diffrn_reflns_theta_max 25.387
_diffrn_reflns_theta_min 1.219
_diffrn_source 'sealed x-ray tube'
_exptl_absorpt_coefficient_mu 0.866
_exptl_absorpt_correction_T_max 0.933
_exptl_absorpt_correction_T_min 0.901
_exptl_absorpt_correction_type multi-scan
_exptl_absorpt_process_details
;
STOE LANA, absorption correction by scaling of reflection intensities.
J. Koziskova, F. Hahn, J. Richter, J. Kozisek, "Comparison of different
absorption corrections on the model structure of tetrakis(\m~2~-acetato)-
diaqua-di-copper(II)", Acta Chimica Slovaca, vol. 9, no. 2, 2016, pp. 136 - 140.
;
_exptl_crystal_colour yellow
_exptl_crystal_density_diffrn 1.294
_exptl_crystal_description cubic
_exptl_crystal_F_000 9584
_exptl_crystal_size_max 0.140
_exptl_crystal_size_mid 0.100
_exptl_crystal_size_min 0.080
_refine_diff_density_max 4.711
_refine_diff_density_min -2.250
_refine_diff_density_rms 0.263
_refine_ls_extinction_method none
_refine_ls_goodness_of_fit_ref 1.050
_refine_ls_hydrogen_treatment constr
_refine_ls_matrix_type full
_refine_ls_number_parameters 635
_refine_ls_number_reflns 21998
_refine_ls_number_restraints 38
_refine_ls_restrained_S_all 1.050
_refine_ls_R_factor_all 0.1983
_refine_ls_R_factor_gt 0.1615
_refine_ls_shift/su_max 0.001
_refine_ls_shift/su_mean 0.000
_refine_ls_structure_factor_coef Fsqd
_refine_ls_weighting_details 'w=1/[\s^2^(Fo^2^)+(0.1765P)^2^+894.6780P] where P=(Fo^2^+2Fc^2^)/3'
_refine_ls_weighting_scheme calc
_refine_ls_wR_factor_gt 0.4143
_refine_ls_wR_factor_ref 0.4361
_reflns_Friedel_coverage 0.000
_reflns_number_gt 14941
_reflns_number_total 21998
_reflns_threshold_expression 'I > 2\s(I)'
_cod_data_source_file d4ce00503a2.cif
_cod_data_source_block shelx
_cod_depositor_comments 'Adding full bibliography for 7249119--7249121.cif.'
_cod_database_code 7249121
_shelx_shelxl_version_number 2014/7
_shelx_space_group_comment
;
The symmetry employed for this shelxl refinement is uniquely defined
by the following loop, which should always be used as a source of
symmetry information in preference to the above space-group names.
They are only intended as comments.
;

loop_
_space_group_symop_operation_xyz
'x, y, z'
'-x+1/2, -y+1/2, z+1/2'
'-x, y, -z+1/2'
'x+1/2, -y+1/2, -z'
'-x, -y, -z'
'x-1/2, y-1/2, -z-1/2'
'x, -y, z-1/2'
'-x-1/2, y-1/2, z'

loop_
_atom_site_label
_atom_site_type_symbol
_atom_site_fract_x
_atom_site_fract_y
_atom_site_fract_z
_atom_site_U_iso_or_equiv
_atom_site_adp_type
_atom_site_occupancy
_atom_site_site_symmetry_order
_atom_site_calc_flag
_atom_site_refinement_flags_posn
_atom_site_refinement_flags_adp
_atom_site_refinement_flags_occupancy
_atom_site_disorder_assembly
_atom_site_disorder_group
Zn1 Zn 0.67883(4) 0.93600(7) 0.39887(3) 0.0145(3) Uani 1 1 d . . . . .
Zn2 Zn 0.57268(4) 1.04491(6) 0.41503(3) 0.0124(3) Uani 1 1 d . . . . .
Zn3 Zn 0.42606(4) 0.54670(6) 0.42069(3) 0.0137(3) Uani 1 1 d . . . . .
Zn4 Zn 0.32138(4) 0.43936(6) 0.43272(3) 0.0138(3) Uani 1 1 d . . . . .
O1 O 0.7043(3) 1.0283(4) 0.3985(2) 0.0223(18) Uiso 1 1 d . . . . .
O2 O 0.6368(3) 1.0669(5) 0.4075(2) 0.034(2) Uiso 1 1 d . . . . .
O3 O 0.7905(3) 1.3493(5) 0.3971(2) 0.028(2) Uiso 1 1 d . . . . .
O4 O 0.7263(3) 1.3969(5) 0.4099(2) 0.032(2) Uiso 1 1 d . . . . .
O5 O 0.6179(3) 0.8965(4) 0.3947(2) 0.0226(18) Uiso 1 1 d . . . . .
O6 O 0.5587(3) 0.9448(4) 0.4177(2) 0.0205(18) Uiso 1 1 d . . . . .
O7 O 0.5052(3) 0.5857(5) 0.4176(2) 0.0234(19) Uiso 1 1 d . . . . .
O8 O 0.4438(3) 0.6450(4) 0.4151(2) 0.0227(18) Uiso 1 1 d . . . . .
O9 O 0.3614(3) 0.5671(4) 0.4176(2) 0.0235(19) Uiso 1 1 d . . . . .
O10 O 0.2954(3) 0.5320(4) 0.4342(2) 0.0226(18) Uiso 1 1 d . . . . .
O11 O 0.2095(3) 0.8524(5) 0.4316(2) 0.027(2) Uiso 1 1 d . . . . .
O12 O 0.2753(3) 0.8969(5) 0.4412(2) 0.035(2) Uiso 1 1 d . . . . .
O13 O 0.4458(3) 0.4502(5) 0.4246(2) 0.029(2) Uiso 1 1 d . . . . .
O14 O 0.3816(3) 0.3972(5) 0.4289(2) 0.027(2) Uiso 1 1 d . . . . .
O15 O 0.5552(3) 0.1446(4) 0.41471(19) 0.0161(16) Uiso 1 1 d . . . . .
O16 O 0.4950(3) 0.0861(4) 0.4231(2) 0.0207(18) Uiso 1 1 d . . . . .
O17 O 0.6437(3) 0.8804(5) 0.5731(2) 0.028(2) Uiso 1 1 d . . . . .
O19 O 0.5991(3) 1.1259(4) 0.58665(19) 0.0179(17) Uiso 1 1 d . . . . .
O21 O 0.4309(9) 0.6301(14) 0.2497(6) 0.136(8) Uiso 1 1 d D . . . .
O22 O 0.3963(3) 0.3794(5) 0.0932(2) 0.032(2) Uiso 1 1 d . . . . .
O23 O 0.3174(5) 0.3753(8) 0.2583(4) 0.075(4) Uiso 1 1 d . . . . .
O24 O 0.3521(3) 0.6230(4) 0.1070(2) 0.0234(19) Uiso 1 1 d . . . . .
O25 O 0.6500(3) 1.2467(4) 0.4916(2) 0.0236(19) Uiso 1 1 d . . . . .
O26 O 0.5942(3) 0.7490(5) 0.4898(2) 0.027(2) Uiso 1 1 d D . . . .
N1 N 0.6749(3) 0.9367(5) 0.4531(2) 0.0130(18) Uiso 1 1 d . . . . .
N2 N 0.6793(3) 0.9807(5) 0.5788(2) 0.0155(19) Uiso 1 1 d . . . . .
H2 H 0.6926 1.0137 0.5679 0.019 Uiso 1 1 calc R U . . .
N5 N 0.5786(3) 1.0498(5) 0.4686(2) 0.0150(19) Uiso 1 1 d . . . . .
N6 N 0.5655(3) 1.0229(5) 0.5952(2) 0.018(2) Uiso 1 1 d . . . . .
H6 H 0.5534 0.9884 0.5846 0.022 Uiso 1 1 calc R U . . .
N10 N 0.4322(4) 0.5015(6) 0.2420(3) 0.031(3) Uiso 1 1 d . . . . .
H10 H 0.4331 0.4650 0.2547 0.037 Uiso 1 1 calc R U . . .
N11 N 0.4348(3) 0.4767(5) 0.1013(2) 0.022(2) Uiso 1 1 d . . . . .
H11 H 0.4493 0.5091 0.0909 0.027 Uiso 1 1 calc R U . . .
N12 N 0.4243(3) 0.4462(5) -0.0254(2) 0.018(2) Uiso 1 1 d . . . . .
N13 N 0.3171(4) 0.4426(6) 0.3778(3) 0.026(2) Uiso 1 1 d . . . . .
N14 N 0.3094(4) 0.4896(6) 0.2527(3) 0.031(3) Uiso 1 1 d . . . . .
H14 H 0.3064 0.5278 0.2639 0.037 Uiso 1 1 calc R U . . .
N15 N 0.3194(3) 0.5191(5) 0.1131(3) 0.022(2) Uiso 1 1 d . . . . .
H15 H 0.3095 0.4837 0.1020 0.026 Uiso 1 1 calc R U . . .
N16 N 0.3276(3) 0.5594(5) -0.0127(2) 0.017(2) Uiso 1 1 d . . . . .
N17 N 0.7252(4) 1.2501(6) 0.4874(3) 0.031(3) Uiso 1 1 d . . . . .
N18 N 0.5192(4) 0.7562(6) 0.4946(3) 0.040(3) Uiso 1 1 d D . . . .
C1 C 0.6768(4) 1.0766(6) 0.4020(3) 0.017(2) Uiso 1 1 d . . . . .
C2 C 0.6940(4) 1.1469(6) 0.4000(3) 0.015(2) Uiso 1 1 d . . . . .
C3 C 0.6664(4) 1.2034(6) 0.4059(3) 0.021(3) Uiso 1 1 d . . . . .
H3 H 0.6358 1.1971 0.4097 0.026 Uiso 1 1 calc R U . . .
C4 C 0.6845(4) 1.2684(6) 0.4060(3) 0.022(3) Uiso 1 1 d . . . . .
H4 H 0.6662 1.3067 0.4097 0.026 Uiso 1 1 calc R U . . .
C5 C 0.7298(4) 1.2771(6) 0.4005(3) 0.019(2) Uiso 1 1 d . . . . .
C6 C 0.7554(4) 1.2221(6) 0.3933(3) 0.024(3) Uiso 1 1 d . . . . .
H6A H 0.7857 1.2284 0.3883 0.029 Uiso 1 1 calc R U . . .
C7 C 0.7379(4) 1.1566(7) 0.3932(3) 0.023(3) Uiso 1 1 d . . . . .
H7 H 0.7562 1.1188 0.3883 0.028 Uiso 1 1 calc R U . . .
C8 C 0.7488(4) 1.3464(6) 0.4027(3) 0.020(2) Uiso 1 1 d . . . . .
C9 C 0.5800(4) 0.8958(6) 0.4060(3) 0.017(2) Uiso 1 1 d . . . . .
C10 C 0.5552(4) 0.8293(6) 0.4055(3) 0.017(2) Uiso 1 1 d . . . . .
C11 C 0.5788(4) 0.7672(6) 0.4052(3) 0.019(2) Uiso 1 1 d . . . . .
H11D H 0.6100 0.7670 0.4034 0.023 Uiso 1 1 calc R U . . .
C12 C 0.5560(4) 0.7072(6) 0.4075(3) 0.016(2) Uiso 1 1 d . . . . .
H12 H 0.5714 0.6653 0.4078 0.019 Uiso 1 1 calc R U . . .
C13 C 0.5102(4) 0.7076(6) 0.4094(3) 0.019(2) Uiso 1 1 d . . . . .
C14 C 0.4876(4) 0.7671(6) 0.4084(3) 0.019(2) Uiso 1 1 d . . . . .
H14D H 0.4564 0.7668 0.4086 0.023 Uiso 1 1 calc R U . . .
C15 C 0.5102(4) 0.8285(6) 0.4070(3) 0.021(3) Uiso 1 1 d . . . . .
H15D H 0.4944 0.8700 0.4072 0.025 Uiso 1 1 calc R U . . .
C16 C 0.4857(4) 0.6411(6) 0.4144(3) 0.017(2) Uiso 1 1 d . . . . .
C17 C 0.3216(4) 0.5791(6) 0.4253(3) 0.017(2) Uiso 1 1 d . . . . .
C18 C 0.3047(4) 0.6496(6) 0.4242(3) 0.014(2) Uiso 1 1 d . . . . .
C19 C 0.2593(4) 0.6595(7) 0.4255(3) 0.023(3) Uiso 1 1 d . . . . .
H19 H 0.2401 0.6214 0.4249 0.027 Uiso 1 1 calc R U . . .
C20 C 0.2421(4) 0.7232(7) 0.4276(3) 0.025(3) Uiso 1 1 d . . . . .
H20 H 0.2112 0.7293 0.4285 0.030 Uiso 1 1 calc R U . . .
C21 C 0.2702(4) 0.7799(6) 0.4285(3) 0.019(2) Uiso 1 1 d . . . . .
C22 C 0.3151(4) 0.7700(6) 0.4261(3) 0.017(2) Uiso 1 1 d . . . . .
H22 H 0.3343 0.8081 0.4263 0.020 Uiso 1 1 calc R U . . .
C23 C 0.3324(4) 0.7050(6) 0.4236(3) 0.018(2) Uiso 1 1 d . . . . .
H23 H 0.3633 0.6986 0.4215 0.021 Uiso 1 1 calc R U . . .
C24 C 0.2512(4) 0.8486(6) 0.4342(3) 0.021(2) Uiso 1 1 d . . . . .
C25 C 0.4220(4) 0.3969(6) 0.4251(3) 0.019(2) Uiso 1 1 d . . . . .
C26 C 0.4452(4) 0.3303(6) 0.4221(3) 0.017(2) Uiso 1 1 d . . . . .
C27 C 0.4214(4) 0.2693(6) 0.4245(3) 0.020(2) Uiso 1 1 d . . . . .
H27 H 0.3903 0.2697 0.4269 0.024 Uiso 1 1 calc R U . . .
C28 C 0.4443(4) 0.2085(6) 0.4234(3) 0.019(2) Uiso 1 1 d . . . . .
H28 H 0.4286 0.1671 0.4258 0.023 Uiso 1 1 calc R U . . .
C29 C 0.4889(4) 0.2068(6) 0.4190(3) 0.018(2) Uiso 1 1 d . . . . .
C30 C 0.5125(4) 0.2682(6) 0.4147(3) 0.020(2) Uiso 1 1 d . . . . .
H30 H 0.5432 0.2677 0.4104 0.024 Uiso 1 1 calc R U . . .
C31 C 0.4900(4) 0.3281(7) 0.4167(3) 0.026(3) Uiso 1 1 d . . . . .
H31 H 0.5057 0.3695 0.4143 0.031 Uiso 1 1 calc R U . . .
C32 C 0.5143(4) 0.1410(6) 0.4190(3) 0.018(2) Uiso 1 1 d . . . . .
C33 C 0.6934(4) 0.9838(6) 0.4721(3) 0.018(2) Uiso 1 1 d . . . . .
H33 H 0.7099 1.0183 0.4612 0.022 Uiso 1 1 calc R U . . .
C34 C 0.6905(4) 0.9864(6) 0.5066(3) 0.020(2) Uiso 1 1 d . . . . .
H34 H 0.7032 1.0229 0.5187 0.024 Uiso 1 1 calc R U . . .
C35 C 0.6685(4) 0.9342(6) 0.5231(3) 0.016(2) Uiso 1 1 d . . . . .
C36 C 0.6501(4) 0.8829(6) 0.5041(3) 0.017(2) Uiso 1 1 d . . . . .
H36 H 0.6349 0.8468 0.5147 0.021 Uiso 1 1 calc R U . . .
C37 C 0.6540(4) 0.8844(6) 0.4692(3) 0.017(2) Uiso 1 1 d . . . . .
H37 H 0.6419 0.8483 0.4564 0.020 Uiso 1 1 calc R U . . .
C38 C 0.6623(4) 0.9305(6) 0.5604(3) 0.022(3) Uiso 1 1 d . . . . .
C39 C 0.6781(4) 0.9861(6) 0.6141(3) 0.020(2) Uiso 1 1 d . . . . .
C40 C 0.6806(4) 1.0496(6) 0.6274(3) 0.022(3) Uiso 1 1 d . . . . .
H40 H 0.6824 1.0874 0.6127 0.026 Uiso 1 1 calc R U . . .
C41 C 0.6807(5) 1.0608(7) 0.6623(3) 0.031(3) Uiso 1 1 d . . . . .
H41 H 0.6816 1.1055 0.6712 0.037 Uiso 1 1 calc R U . . .
C42 C 0.6793(4) 1.0050(6) 0.6828(2) 0.021(3) Uiso 1 1 d D . . . .
C43 C 0.6769(4) 0.9389(7) 0.6690(3) 0.029(3) Uiso 1 1 d . . . . .
H43 H 0.6757 0.9006 0.6834 0.035 Uiso 1 1 calc R U . . .
C44 C 0.6762(4) 0.9303(7) 0.6361(3) 0.025(3) Uiso 1 1 d . . . . .
H44 H 0.6744 0.8858 0.6272 0.030 Uiso 1 1 calc R U . . .
C45A C 0.6694(11) 1.0636(9) 0.7369(3) 0.0324(9) Uiso 0.484(9) 1 d D U P A 1
C46A C 0.6726(7) 1.0562(9) 0.7743(3) 0.0324(9) Uiso 0.484(9) 1 d DG U P A 1
C47A C 0.6907(7) 1.0006(8) 0.7905(4) 0.0324(9) Uiso 0.484(9) 1 d G U P A 1
H47A H 0.7022 0.9638 0.7779 0.039 Uiso 0.484(9) 1 calc R U P A 1
C48A C 0.6921(6) 0.9987(8) 0.8252(4) 0.0324(9) Uiso 0.484(9) 1 d G U P A 1
H48A H 0.7045 0.9606 0.8363 0.039 Uiso 0.484(9) 1 calc R U P A 1
N4A N 0.6753(6) 1.0525(9) 0.8437(3) 0.0324(9) Uiso 0.484(9) 1 d G U P A 1
C49A C 0.6571(6) 1.1081(8) 0.8275(4) 0.0324(9) Uiso 0.484(9) 1 d G U P A 1
H49A H 0.6456 1.1449 0.8401 0.039 Uiso 0.484(9) 1 calc R U P A 1
C50A C 0.6557(6) 1.1100(8) 0.7927(4) 0.0324(9) Uiso 0.484(9) 1 d G U P A 1
H50A H 0.6433 1.1481 0.7816 0.039 Uiso 0.484(9) 1 calc R U P A 1
N3A N 0.6749(9) 1.0068(10) 0.7190(3) 0.0324(9) Uiso 0.484(9) 1 d D U P A 1
O18A O 0.6655(7) 1.1209(8) 0.7252(4) 0.0324(9) Uiso 0.484(9) 1 d D U P A 1
C45B C 0.6928(10) 1.0684(9) 0.7366(3) 0.0324(9) Uiso 0.516(9) 1 d D U P A 2
C46B C 0.6915(6) 1.0617(9) 0.7740(2) 0.0324(9) Uiso 0.516(9) 1 d DG U P A 2
C47B C 0.6659(6) 1.0142(8) 0.7909(3) 0.0324(9) Uiso 0.516(9) 1 d G U P A 2
H47B H 0.6508 0.9800 0.7787 0.039 Uiso 0.516(9) 1 calc R U P A 2
C48B C 0.6625(5) 1.0166(8) 0.8255(3) 0.0324(9) Uiso 0.516(9) 1 d G U P A 2
H48B H 0.6451 0.9841 0.8370 0.039 Uiso 0.516(9) 1 calc R U P A 2
N4B N 0.6847(6) 1.0666(8) 0.8433(2) 0.0324(9) Uiso 0.516(9) 1 d G U P A 2
C49B C 0.7102(6) 1.1141(8) 0.8265(3) 0.0324(9) Uiso 0.516(9) 1 d G U P A 2
H49B H 0.7253 1.1483 0.8387 0.039 Uiso 0.516(9) 1 calc R U P A 2
C50B C 0.7136(6) 1.1117(8) 0.7919(3) 0.0324(9) Uiso 0.516(9) 1 d G U P A 2
H50B H 0.7310 1.1442 0.7804 0.039 Uiso 0.516(9) 1 calc R U P A 2
N3B N 0.6821(9) 1.0136(10) 0.7187(3) 0.0324(9) Uiso 0.516(9) 1 d D U P A 2
O18B O 0.7048(6) 1.1222(8) 0.7240(4) 0.0324(9) Uiso 0.516(9) 1 d D U P A 2
C51 C 0.5592(4) 1.0018(6) 0.4886(3) 0.017(2) Uiso 1 1 d . . . . .
H51 H 0.5450 0.9643 0.4783 0.020 Uiso 1 1 calc R U . . .
C52 C 0.5594(4) 1.0056(6) 0.5226(3) 0.020(2) Uiso 1 1 d . . . . .
H52 H 0.5457 0.9712 0.5356 0.024 Uiso 1 1 calc R U . . .
C53 C 0.5805(4) 1.0617(6) 0.5387(3) 0.014(2) Uiso 1 1 d . . . . .
C54 C 0.6003(4) 1.1095(6) 0.5178(3) 0.021(2) Uiso 1 1 d . . . . .
H54 H 0.6146 1.1480 0.5270 0.025 Uiso 1 1 calc R U . . .
C55 C 0.5989(4) 1.1006(6) 0.4836(3) 0.021(3) Uiso 1 1 d . . . . .
H55 H 0.6135 1.1330 0.4699 0.025 Uiso 1 1 calc R U . . .
C56 C 0.5828(4) 1.0729(6) 0.5755(3) 0.018(2) Uiso 1 1 d . . . . .
C57 C 0.5645(4) 1.0201(6) 0.6303(3) 0.019(2) Uiso 1 1 d . . . . .
C58 C 0.5689(4) 1.0764(7) 0.6509(3) 0.022(3) Uiso 1 1 d . . . . .
H58 H 0.5729 1.1199 0.6413 0.027 Uiso 1 1 calc R U . . .
C59 C 0.5675(4) 1.0699(7) 0.6848(3) 0.024(3) Uiso 1 1 d . . . . .
H59 H 0.5706 1.1093 0.6984 0.028 Uiso 1 1 calc R U . . .
C60 C 0.5617(4) 1.0057(6) 0.7005(3) 0.016(2) Uiso 1 1 d . . . . .
C61 C 0.5570(4) 0.9495(7) 0.6792(3) 0.027(3) Uiso 1 1 d . . . . .
H61 H 0.5522 0.9057 0.6884 0.032 Uiso 1 1 calc R U . . .
C62 C 0.5593(4) 0.9578(6) 0.6451(3) 0.022(3) Uiso 1 1 d . . . . .
H62 H 0.5572 0.9188 0.6312 0.026 Uiso 1 1 calc R U . . .
C64A C 0.5716(10) 0.9531(15) 0.7916(2) 0.0324(9) Uiso 0.330(12) 1 d DG U P B 1
C65A C 0.5500(12) 1.0060(15) 0.8076(5) 0.0324(9) Uiso 0.330(12) 1 d G U P B 1
H65A H 0.5368 1.0413 0.7949 0.039 Uiso 0.330(12) 1 calc R U P B 1
C66A C 0.5476(14) 1.0074(18) 0.8423(5) 0.0324(9) Uiso 0.330(12) 1 d G U P B 1
H66A H 0.5329 1.0436 0.8533 0.039 Uiso 0.330(12) 1 calc R U P B 1
N8A N 0.5669(12) 0.9559(19) 0.8610(2) 0.0324(9) Uiso 0.330(12) 1 d DG U P B 1
C67A C 0.5885(10) 0.9030(15) 0.8449(5) 0.0324(9) Uiso 0.330(12) 1 d G U P B 1
H67A H 0.6017 0.8678 0.8577 0.039 Uiso 0.330(12) 1 calc R U P B 1
C68A C 0.5908(10) 0.9016(13) 0.8102(5) 0.0324(9) Uiso 0.330(12) 1 d G U P B 1
H68A H 0.6056 0.8654 0.7992 0.039 Uiso 0.330(12) 1 calc R U P B 1
C63A C 0.5826(7) 0.9638(11) 0.7555(4) 0.0324(9) Uiso 0.330(12) 1 d D U P B 1
O20A O 0.6137(7) 0.9431(13) 0.7388(6) 0.0324(9) Uiso 0.330(12) 1 d D U P B 1
N7A N 0.5571(14) 1.001(3) 0.7356(11) 0.0324(9) Uiso 0.330(12) 1 d D U P B 1
C64B C 0.5551(5) 0.9543(7) 0.79207(16) 0.0324(9) Uiso 0.670(12) 1 d DG U P B 2
C65B C 0.5449(6) 1.0137(7) 0.8091(3) 0.0324(9) Uiso 0.670(12) 1 d G U P B 2
H65B H 0.5358 1.0528 0.7971 0.039 Uiso 0.670(12) 1 calc R U P B 2
C66B C 0.5479(7) 1.0158(8) 0.8438(3) 0.0324(9) Uiso 0.670(12) 1 d G U P B 2
H66B H 0.5409 1.0564 0.8554 0.039 Uiso 0.670(12) 1 calc R U P B 2
N8B N 0.5611(6) 0.9586(9) 0.86140(17) 0.0324(9) Uiso 0.670(12) 1 d DG U P B 2
C67B C 0.5714(5) 0.8992(7) 0.8444(3) 0.0324(9) Uiso 0.670(12) 1 d G U P B 2
H67B H 0.5805 0.8601 0.8564 0.039 Uiso 0.670(12) 1 calc R U P B 2
C68B C 0.5684(5) 0.8971(6) 0.8097(3) 0.0324(9) Uiso 0.670(12) 1 d G U P B 2
H68B H 0.5754 0.8565 0.7980 0.039 Uiso 0.670(12) 1 calc R U P B 2
O20B O 0.5373(5) 0.8926(6) 0.7429(3) 0.0324(9) Uiso 0.670(12) 1 d D U P B 2
C63B C 0.5507(3) 0.9470(7) 0.7546(3) 0.0324(9) Uiso 0.670(12) 1 d D U P B 2
N7B N 0.5617(8) 1.0012(11) 0.7362(6) 0.0324(9) Uiso 0.670(12) 1 d D U P B 2
N9 N 0.4271(4) 0.5299(6) 0.3679(2) 0.036(3) Uiso 1 1 d G . . . .
C69 C 0.4550(4) 0.4829(6) 0.3531(4) 0.060(5) Uiso 1 1 d G . . . .
H69 H 0.4728 0.4544 0.3666 0.072 Uiso 1 1 calc R U . . .
C70 C 0.4569(6) 0.4777(10) 0.3184(4) 0.141(13) Uiso 1 1 d G . . . .
H70 H 0.4760 0.4456 0.3083 0.169 Uiso 1 1 calc R U . . .
C71 C 0.4309(8) 0.5194(12) 0.2986(2) 0.170(18) Uiso 1 1 d G . . . .
C72 C 0.4029(6) 0.5664(10) 0.3135(3) 0.115(10) Uiso 1 1 d G . . . .
H72 H 0.3851 0.5949 0.2999 0.138 Uiso 1 1 calc R U . . .
C73 C 0.4010(4) 0.5716(6) 0.3481(3) 0.063(5) Uiso 1 1 d G . . . .
H73 H 0.3819 0.6037 0.3582 0.076 Uiso 1 1 calc R U . . .
C74 C 0.4300(14) 0.5694(15) 0.2576(11) 0.148(15) Uiso 1 1 d D . . . .
C75 C 0.4328(4) 0.4948(7) 0.2057(3) 0.024(3) Uiso 1 1 d . . . . .
C76 C 0.4285(5) 0.4300(8) 0.1910(4) 0.035(3) Uiso 1 1 d . . . . .
H76 H 0.4258 0.3911 0.2049 0.042 Uiso 1 1 calc R U . . .
C77 C 0.4283(5) 0.4230(8) 0.1573(4) 0.037(3) Uiso 1 1 d . . . . .
H77 H 0.4249 0.3793 0.1477 0.044 Uiso 1 1 calc R U . . .
C78 C 0.4332(4) 0.4799(6) 0.1364(3) 0.021(3) Uiso 1 1 d . . . . .
C79 C 0.4380(4) 0.5428(7) 0.1512(3) 0.028(3) Uiso 1 1 d . . . . .
H79 H 0.4412 0.5816 0.1373 0.034 Uiso 1 1 calc R U . . .
C80 C 0.4384(5) 0.5514(8) 0.1853(4) 0.036(3) Uiso 1 1 d . . . . .
H80 H 0.4424 0.5952 0.1948 0.043 Uiso 1 1 calc R U . . .
C81 C 0.4158(4) 0.4280(6) 0.0818(3) 0.020(2) Uiso 1 1 d . . . . .
C82 C 0.4204(4) 0.4368(6) 0.0448(3) 0.021(3) Uiso 1 1 d . . . . .
C83 C 0.4013(4) 0.3876(6) 0.0246(3) 0.022(3) Uiso 1 1 d . . . . .
H83 H 0.3863 0.3502 0.0343 0.027 Uiso 1 1 calc R U . . .
C84 C 0.4043(4) 0.3936(6) -0.0099(3) 0.020(2) Uiso 1 1 d . . . . .
H84 H 0.3917 0.3590 -0.0233 0.024 Uiso 1 1 calc R U . . .
C85 C 0.4428(4) 0.4925(6) -0.0061(3) 0.020(2) Uiso 1 1 d . . . . .
H85 H 0.4575 0.5291 -0.0167 0.024 Uiso 1 1 calc R U . . .
C86 C 0.4423(4) 0.4913(6) 0.0291(3) 0.021(3) Uiso 1 1 d . . . . .
H86 H 0.4562 0.5259 0.0418 0.026 Uiso 1 1 calc R U . . .
C87 C 0.3387(5) 0.3958(9) 0.3599(4) 0.042(4) Uiso 1 1 d . . . . .
H87 H 0.3560 0.3636 0.3718 0.050 Uiso 1 1 calc R U . . .
C88 C 0.3377(6) 0.3910(9) 0.3262(4) 0.045(4) Uiso 1 1 d . . . . .
H88 H 0.3529 0.3554 0.3151 0.054 Uiso 1 1 calc R U . . .
C89 C 0.3140(5) 0.4390(8) 0.3079(4) 0.035(3) Uiso 1 1 d . . . . .
C90 C 0.2909(4) 0.4865(7) 0.3256(3) 0.025(3) Uiso 1 1 d . . . . .
H90 H 0.2733 0.5191 0.3142 0.030 Uiso 1 1 calc R U . . .
C91 C 0.2933(4) 0.4867(7) 0.3599(3) 0.025(3) Uiso 1 1 d . . . . .
H91 H 0.2771 0.5203 0.3717 0.030 Uiso 1 1 calc R U . . .
C92 C 0.3121(6) 0.4334(9) 0.2706(4) 0.044(4) Uiso 1 1 d . . . . .
C93 C 0.3106(5) 0.4950(7) 0.2174(3) 0.029(3) Uiso 1 1 d . . . . .
C94 C 0.3035(8) 0.4424(12) 0.1966(6) 0.071(6) Uiso 1 1 d . . . . .
H94 H 0.2928 0.4002 0.2046 0.085 Uiso 1 1 calc R U . . .
C95 C 0.3129(7) 0.4530(11) 0.1614(5) 0.064(5) Uiso 1 1 d . . . . .
H95 H 0.3163 0.4146 0.1473 0.077 Uiso 1 1 calc R U . . .
C96 C 0.3171(4) 0.5159(7) 0.1480(3) 0.024(3) Uiso 1 1 d . . . . .
C97 C 0.3192(5) 0.5703(8) 0.1696(4) 0.037(3) Uiso 1 1 d . . . . .
H97 H 0.3223 0.6149 0.1610 0.044 Uiso 1 1 calc R U . . .
C98 C 0.3170(5) 0.5601(8) 0.2033(4) 0.039(3) Uiso 1 1 d . . . . .
H98 H 0.3197 0.5981 0.2178 0.047 Uiso 1 1 calc R U . . .
C99 C 0.3355(4) 0.5717(6) 0.0946(3) 0.019(2) Uiso 1 1 d . . . . .
C100 C 0.3322(4) 0.5656(6) 0.0566(3) 0.015(2) Uiso 1 1 d . . . . .
C101 C 0.3112(4) 0.5109(7) 0.0405(3) 0.022(3) Uiso 1 1 d . . . . .
H101 H 0.2980 0.4753 0.0530 0.027 Uiso 1 1 calc R U . . .
C102 C 0.3106(4) 0.5109(6) 0.0059(3) 0.022(3) Uiso 1 1 d . . . . .
H102 H 0.2971 0.4736 -0.0051 0.026 Uiso 1 1 calc R U . . .
C103 C 0.3474(4) 0.6109(6) 0.0028(3) 0.021(2) Uiso 1 1 d . . . . .
H103 H 0.3601 0.6460 -0.0103 0.025 Uiso 1 1 calc R U . . .
C104 C 0.3501(4) 0.6151(7) 0.0376(3) 0.023(3) Uiso 1 1 d . . . . .
H104 H 0.3645 0.6526 0.0478 0.027 Uiso 1 1 calc R U . . .
C105 C 0.6879(8) 1.2199(14) 0.4900(6) 0.078(7) Uiso 1 1 d . . . . .
H105 H 0.6888 1.1718 0.4909 0.094 Uiso 1 1 calc R U . . .
C106 C 0.7239(7) 1.3324(11) 0.4889(6) 0.069(6) Uiso 1 1 d . . . . .
H10A H 0.6949 1.3474 0.4967 0.103 Uiso 1 1 calc R U . . .
H10B H 0.7296 1.3510 0.4666 0.103 Uiso 1 1 calc R U . . .
H10C H 0.7466 1.3486 0.5044 0.103 Uiso 1 1 calc R U . . .
C107 C 0.7677(9) 1.2277(15) 0.4858(7) 0.099(9) Uiso 1 1 d . . . . .
H10D H 0.7865 1.2572 0.4994 0.149 Uiso 1 1 calc R U . . .
H10E H 0.7778 1.2289 0.4625 0.149 Uiso 1 1 calc R U . . .
H10F H 0.7693 1.1811 0.4942 0.149 Uiso 1 1 calc R U . . .
C108 C 0.5573(4) 0.7239(9) 0.4924(6) 0.075(6) Uiso 1 1 d D . . . .
H108 H 0.5560 0.6757 0.4928 0.090 Uiso 1 1 calc R U . . .
C109 C 0.5207(9) 0.8306(7) 0.4960(8) 0.109(10) Uiso 1 1 d D . . . .
H10G H 0.5096 0.8400 0.5185 0.164 Uiso 1 1 d R U . . .
H10H H 0.5032 0.8558 0.4796 0.164 Uiso 1 1 d R U . . .
H10I H 0.5515 0.8447 0.4945 0.164 Uiso 1 1 d R U . . .
C110 C 0.4746(5) 0.7313(12) 0.4956(7) 0.096(8) Uiso 1 1 d D . . . .
H11A H 0.4563 0.7585 0.4806 0.144 Uiso 1 1 calc R U . . .
H11B H 0.4633 0.7348 0.5185 0.144 Uiso 1 1 calc R U . . .
H11C H 0.4741 0.6838 0.4885 0.144 Uiso 1 1 calc R U . . .

loop_
_atom_site_aniso_label
_atom_site_aniso_U_11
_atom_site_aniso_U_22
_atom_site_aniso_U_33
_atom_site_aniso_U_23
_atom_site_aniso_U_13
_atom_site_aniso_U_12
Zn1 0.0116(6) 0.0140(7) 0.0179(6) 0.0005(5) 0.0009(5) -0.0008(5)
Zn2 0.0112(6) 0.0091(6) 0.0169(6) 0.0007(5) 0.0013(5) 0.0008(5)
Zn3 0.0124(6) 0.0103(6) 0.0184(6) 0.0003(5) 0.0011(5) 0.0015(5)
Zn4 0.0116(6) 0.0063(6) 0.0235(7) 0.0018(5) 0.0020(5) 0.0009(5)

loop_
_atom_type_symbol
_atom_type_description
_atom_type_scat_dispersion_real
_atom_type_scat_dispersion_imag
_atom_type_scat_source
C C 0.0033 0.0016 'International Tables Vol C Tables 4.2.6.8 and 6.1.1.4'
H H 0.0000 0.0000 'International Tables Vol C Tables 4.2.6.8 and 6.1.1.4'
N N 0.0061 0.0033 'International Tables Vol C Tables 4.2.6.8 and 6.1.1.4'
O O 0.0106 0.0060 'International Tables Vol C Tables 4.2.6.8 and 6.1.1.4'
Zn Zn 0.2839 1.4301 'International Tables Vol C Tables 4.2.6.8 and 6.1.1.4'

loop_
_geom_angle_atom_site_label_1
_geom_angle_atom_site_label_2
_geom_angle_atom_site_label_3
_geom_angle
_geom_angle_site_symmetry_1
_geom_angle_site_symmetry_3
_geom_angle_publ_flag
O3 Zn1 O1 128.3(4) 8_755 . ?
O3 Zn1 O5 95.6(4) 8_755 . ?
O1 Zn1 O5 135.6(4) . . ?
O3 Zn1 N1 93.9(4) 8_755 . ?
O1 Zn1 N1 91.4(3) . . ?
O5 Zn1 N1 91.9(3) . . ?
O3 Zn1 N4A 94(5) 8_755 7_575 ?
O1 Zn1 N4A 85(4) . 7_575 ?
O5 Zn1 N4A 85(5) . 7_575 ?
N1 Zn1 N4A 171(6) . 7_575 ?
O3 Zn1 N4B 85(4) 8_755 7_575 ?
O1 Zn1 N4B 89(5) . 7_575 ?
O5 Zn1 N4B 89(5) . 7_575 ?
N1 Zn1 N4B 178(4) . 7_575 ?
O2 Zn2 O6 114.8(4) . . ?
O2 Zn2 O15 92.5(4) . 1_565 ?
O6 Zn2 O15 152.7(3) . 1_565 ?
O2 Zn2 N5 93.3(4) . . ?
O6 Zn2 N5 90.5(3) . . ?
O15 Zn2 N5 89.1(3) 1_565 . ?
O2 Zn2 N8A 86(8) . 7_575 ?
O6 Zn2 N8A 92(8) . 7_575 ?
O15 Zn2 N8A 89(9) 1_565 7_575 ?
N5 Zn2 N8A 178(8) . 7_575 ?
O2 Zn2 N8B 91(4) . 7_575 ?
O6 Zn2 N8B 89(4) . 7_575 ?
O15 Zn2 N8B 89(4) 1_565 7_575 ?
N5 Zn2 N8B 175(4) . 7_575 ?
O13 Zn3 O9 119.2(4) . . ?
O13 Zn3 O8 147.0(4) . . ?
O9 Zn3 O8 93.6(4) . . ?
O13 Zn3 N9 85.7(4) . . ?
O9 Zn3 N9 89.1(4) . . ?
O8 Zn3 N9 92.0(4) . . ?
O13 Zn3 N12 89.5(4) . 7_566 ?
O9 Zn3 N12 91.4(4) . 7_566 ?
O8 Zn3 N12 93.1(4) . 7_566 ?
N9 Zn3 N12 174.8(4) . 7_566 ?
O11 Zn4 O10 127.9(4) 8_655 . ?
O11 Zn4 O14 94.2(4) 8_655 . ?
O10 Zn4 O14 137.8(4) . . ?
O11 Zn4 N16 94.3(4) 8_655 7_566 ?
O10 Zn4 N16 89.7(4) . 7_566 ?
O14 Zn4 N16 90.0(4) . 7_566 ?
O11 Zn4 N13 88.5(4) 8_655 . ?
O10 Zn4 N13 88.8(4) . . ?
O14 Zn4 N13 89.5(4) . . ?
N16 Zn4 N13 177.2(4) 7_566 . ?
C1 O1 Zn1 115.4(8) . . ?
C1 O2 Zn2 176.1(10) . . ?
C8 O3 Zn1 120.2(8) . 8_765 ?
C9 O5 Zn1 146.1(8) . . ?
C9 O6 Zn2 128.6(8) . . ?
C16 O8 Zn3 102.1(7) . . ?
C17 O9 Zn3 162.4(8) . . ?
C17 O10 Zn4 114.3(8) . . ?
C24 O11 Zn4 121.9(8) . 8_665 ?
C25 O13 Zn3 127.9(8) . . ?
C25 O14 Zn4 155.8(9) . . ?
C32 O15 Zn2 101.7(7) . 1_545 ?
C33 N1 C37 116.9(10) . . ?
C33 N1 Zn1 123.6(8) . . ?
C37 N1 Zn1 119.4(7) . . ?
C38 N2 C39 126.4(10) . . ?
C38 N2 H2 116.8 . . ?
C39 N2 H2 116.8 . . ?
C55 N5 C51 117.4(10) . . ?
C55 N5 Zn2 121.6(8) . . ?
C51 N5 Zn2 120.8(7) . . ?
C56 N6 C57 127.7(10) . . ?
C56 N6 H6 116.1 . . ?
C57 N6 H6 116.1 . . ?
C75 N10 C74 120.1(18) . . ?
C75 N10 H10 120.0 . . ?
C74 N10 H10 120.0 . . ?
C81 N11 C78 126.0(11) . . ?
C81 N11 H11 117.0 . . ?
C78 N11 H11 117.0 . . ?
C85 N12 C84 117.0(10) . . ?
C85 N12 Zn3 121.8(8) . 7_565 ?
C84 N12 Zn3 121.2(8) . 7_565 ?
C91 N13 C87 115.3(12) . . ?
C91 N13 Zn4 125.7(9) . . ?
C87 N13 Zn4 118.9(10) . . ?
C92 N14 C93 126.9(13) . . ?
C92 N14 H14 116.5 . . ?
C93 N14 H14 116.5 . . ?
C99 N15 C96 126.4(11) . . ?
C99 N15 H15 116.8 . . ?
C96 N15 H15 116.8 . . ?
C102 N16 C103 117.9(10) . . ?
C102 N16 Zn4 122.4(8) . 7_565 ?
C103 N16 Zn4 119.6(8) . 7_565 ?
C105 N17 C107 134(2) . . ?
C105 N17 C106 116.1(17) . . ?
C107 N17 C106 110.2(17) . . ?
C108 N18 C110 131.3(14) . . ?
C108 N18 C109 117.0(13) . . ?
C110 N18 C109 111.6(14) . . ?
O2 C1 O1 122.9(11) . . ?
O2 C1 C2 119.7(11) . . ?
O1 C1 C2 117.3(10) . . ?
C7 C2 C3 120.0(11) . . ?
C7 C2 C1 118.9(11) . . ?
C3 C2 C1 121.1(10) . . ?
C4 C3 C2 119.4(11) . . ?
C4 C3 H3 120.3 . . ?
C2 C3 H3 120.3 . . ?
C3 C4 C5 119.9(12) . . ?
C3 C4 H4 120.1 . . ?
C5 C4 H4 120.1 . . ?
C6 C5 C4 119.6(12) . . ?
C6 C5 C8 121.4(11) . . ?
C4 C5 C8 119.0(11) . . ?
C5 C6 C7 121.2(12) . . ?
C5 C6 H6A 119.4 . . ?
C7 C6 H6A 119.4 . . ?
C2 C7 C6 119.8(12) . . ?
C2 C7 H7 120.1 . . ?
C6 C7 H7 120.1 . . ?
O4 C8 O3 123.0(12) . . ?
O4 C8 C5 122.5(11) . . ?
O3 C8 C5 114.4(11) . . ?
O5 C9 O6 127.5(11) . . ?
O5 C9 C10 118.0(10) . . ?
O6 C9 C10 114.5(10) . . ?
C15 C10 C11 119.6(11) . . ?
C15 C10 C9 120.5(11) . . ?
C11 C10 C9 119.8(10) . . ?
C12 C11 C10 119.2(11) . . ?
C12 C11 H11D 120.4 . . ?
C10 C11 H11D 120.4 . . ?
C11 C12 C13 120.2(11) . . ?
C11 C12 H12 119.9 . . ?
C13 C12 H12 119.9 . . ?
C14 C13 C12 120.6(11) . . ?
C14 C13 C16 120.0(11) . . ?
C12 C13 C16 119.4(11) . . ?
C13 C14 C15 120.0(11) . . ?
C13 C14 H14D 120.0 . . ?
C15 C14 H14D 120.0 . . ?
C10 C15 C14 120.3(12) . . ?
C10 C15 H15D 119.8 . . ?
C14 C15 H15D 119.8 . . ?
O7 C16 O8 121.6(11) . . ?
O7 C16 C13 122.4(10) . . ?
O8 C16 C13 116.0(10) . . ?
O9 C17 O10 121.9(11) . . ?
O9 C17 C18 119.9(10) . . ?
O10 C17 C18 118.2(10) . . ?
C23 C18 C19 119.7(11) . . ?
C23 C18 C17 121.9(10) . . ?
C19 C18 C17 118.3(10) . . ?
C20 C19 C18 120.6(12) . . ?
C20 C19 H19 119.7 . . ?
C18 C19 H19 119.7 . . ?
C19 C20 C21 120.2(12) . . ?
C19 C20 H20 119.9 . . ?
C21 C20 H20 119.9 . . ?
C22 C21 C20 119.1(11) . . ?
C22 C21 C24 121.3(11) . . ?
C20 C21 C24 119.4(11) . . ?
C21 C22 C23 120.5(11) . . ?
C21 C22 H22 119.7 . . ?
C23 C22 H22 119.7 . . ?
C18 C23 C22 119.8(11) . . ?
C18 C23 H23 120.1 . . ?
C22 C23 H23 120.1 . . ?
O12 C24 O11 124.3(12) . . ?
O12 C24 C21 120.4(12) . . ?
O11 C24 C21 115.3(11) . . ?
O14 C25 O13 124.1(12) . . ?
O14 C25 C26 118.9(11) . . ?
O13 C25 C26 117.0(10) . . ?
C31 C26 C27 119.5(11) . . ?
C31 C26 C25 120.4(11) . . ?
C27 C26 C25 120.1(10) . . ?
C28 C27 C26 118.7(11) . . ?
C28 C27 H27 120.7 . . ?
C26 C27 H27 120.7 . . ?
C29 C28 C27 121.4(12) . . ?
C29 C28 H28 119.3 . . ?
C27 C28 H28 119.3 . . ?
C28 C29 C30 119.8(11) . . ?
C28 C29 C32 121.9(11) . . ?
C30 C29 C32 118.3(10) . . ?
C31 C30 C29 118.6(12) . . ?
C31 C30 H30 120.7 . . ?
C29 C30 H30 120.7 . . ?
C30 C31 C26 121.9(12) . . ?
C30 C31 H31 119.0 . . ?
C26 C31 H31 119.0 . . ?
O16 C32 O15 122.4(11) . . ?
O16 C32 C29 120.3(10) . . ?
O15 C32 C29 117.3(10) . . ?
N1 C33 C34 124.7(11) . . ?
N1 C33 H33 117.6 . . ?
C34 C33 H33 117.6 . . ?
C33 C34 C35 118.4(11) . . ?
C33 C34 H34 120.8 . . ?
C35 C34 H34 120.8 . . ?
C36 C35 C34 118.2(10) . . ?
C36 C35 C38 117.4(10) . . ?
C34 C35 C38 124.4(11) . . ?
C35 C36 C37 119.9(11) . . ?
C35 C36 H36 120.1 . . ?
C37 C36 H36 120.1 . . ?
N1 C37 C36 121.6(11) . . ?
N1 C37 H37 119.2 . . ?
C36 C37 H37 119.2 . . ?
O17 C38 N2 122.5(11) . . ?
O17 C38 C35 120.0(11) . . ?
N2 C38 C35 117.5(11) . . ?
C40 C39 C44 118.4(11) . . ?
C40 C39 N2 117.1(11) . . ?
C44 C39 N2 124.4(11) . . ?
C39 C40 C41 122.0(12) . . ?
C39 C40 H40 119.0 . . ?
C41 C40 H40 119.0 . . ?
C42 C41 C40 117.7(12) . . ?
C42 C41 H41 121.1 . . ?
C40 C41 H41 121.1 . . ?
C41 C42 C43 120.3(10) . . ?
C41 C42 N3B 119.9(13) . . ?
C43 C42 N3B 119.8(13) . . ?
C41 C42 N3A 125.4(13) . . ?
C43 C42 N3A 113.9(12) . . ?
C44 C43 C42 120.3(13) . . ?
C44 C43 H43 119.8 . . ?
C42 C43 H43 119.8 . . ?
C43 C44 C39 121.3(13) . . ?
C43 C44 H44 119.4 . . ?
C39 C44 H44 119.4 . . ?
O18A C45A N3A 125.2(14) . . ?
O18A C45A C46A 118.2(14) . . ?
N3A C45A C46A 116.3(11) . . ?
C47A C46A C50A 120.0 . . ?
C47A C46A C45A 124.5(12) . . ?
C50A C46A C45A 115.5(12) . . ?
C48A C47A C46A 120.0 . . ?
C48A C47A H47A 120.0 . . ?
C46A C47A H47A 120.0 . . ?
C47A C48A N4A 120.0 . . ?
C47A C48A H48A 120.0 . . ?
N4A C48A H48A 120.0 . . ?
C48A N4A C49A 120.0 . . ?
C48A N4A Zn1 126.1(9) . 7_576 ?
C49A N4A Zn1 113.8(9) . 7_576 ?
C50A C49A N4A 120.0 . . ?
C50A C49A H49A 120.0 . . ?
N4A C49A H49A 120.0 . . ?
C49A C50A C46A 120.0 . . ?
C49A C50A H50A 120.0 . . ?
C46A C50A H50A 120.0 . . ?
C45A N3A C42 124.3(15) . . ?
O18B C45B N3B 123.4(14) . . ?
O18B C45B C46B 119.5(13) . . ?
N3B C45B C46B 117.1(11) . . ?
C47B C46B C50B 120.0 . . ?
C47B C46B C45B 123.8(12) . . ?
C50B C46B C45B 115.8(11) . . ?
C48B C47B C46B 120.0 . . ?
C48B C47B H47B 120.0 . . ?
C46B C47B H47B 120.0 . . ?
N4B C48B C47B 120.0 . . ?
N4B C48B H48B 120.0 . . ?
C47B C48B H48B 120.0 . . ?
C49B N4B C48B 120.0 . . ?
C49B N4B Zn1 122.8(8) . 7_576 ?
C48B N4B Zn1 117.2(8) . 7_576 ?
N4B C49B C50B 120.0 . . ?
N4B C49B H49B 120.0 . . ?
C50B C49B H49B 120.0 . . ?
C49B C50B C46B 120.0 . . ?
C49B C50B H50B 120.0 . . ?
C46B C50B H50B 120.0 . . ?
C45B N3B C42 129.8(15) . . ?
C52 C51 N5 122.8(11) . . ?
C52 C51 H51 118.6 . . ?
N5 C51 H51 118.6 . . ?
C51 C52 C53 119.5(11) . . ?
C51 C52 H52 120.3 . . ?
C53 C52 H52 120.3 . . ?
C54 C53 C52 116.6(10) . . ?
C54 C53 C56 118.1(10) . . ?
C52 C53 C56 125.4(10) . . ?
C55 C54 C53 119.6(11) . . ?
C55 C54 H54 120.2 . . ?
C53 C54 H54 120.2 . . ?
N5 C55 C54 124.1(12) . . ?
N5 C55 H55 117.9 . . ?
C54 C55 H55 117.9 . . ?
O19 C56 N6 123.6(11) . . ?
O19 C56 C53 120.0(10) . . ?
N6 C56 C53 116.4(10) . . ?
C62 C57 C58 117.9(11) . . ?
C62 C57 N6 117.9(11) . . ?
C58 C57 N6 124.1(11) . . ?
C59 C58 C57 121.0(12) . . ?
C59 C58 H58 119.5 . . ?
C57 C58 H58 119.5 . . ?
C58 C59 C60 121.6(12) . . ?
C58 C59 H59 119.2 . . ?
C60 C59 H59 119.2 . . ?
C61 C60 N7A 123(2) . . ?
C61 C60 C59 116.7(11) . . ?
N7A C60 C59 120(2) . . ?
C61 C60 N7B 123.7(14) . . ?
C59 C60 N7B 119.6(13) . . ?
C62 C61 C60 120.1(12) . . ?
C62 C61 H61 120.0 . . ?
C60 C61 H61 120.0 . . ?
C57 C62 C61 122.6(12) . . ?
C57 C62 H62 118.7 . . ?
C61 C62 H62 118.7 . . ?
C65A C64A C68A 120.0 . . ?
C65A C64A C63A 116.5(18) . . ?
C68A C64A C63A 121.7(18) . . ?
C64A C65A C66A 120.0 . . ?
C64A C65A H65A 120.0 . . ?
C66A C65A H65A 120.0 . . ?
N8A C66A C65A 120.0 . . ?
N8A C66A H66A 120.0 . . ?
C65A C66A H66A 120.0 . . ?
C66A N8A C67A 120.0 . . ?
C66A N8A Zn2 125.1(17) . 7_576 ?
C67A N8A Zn2 114.6(16) . 7_576 ?
C68A C67A N8A 120.0 . . ?
C68A C67A H67A 120.0 . . ?
N8A C67A H67A 120.0 . . ?
C67A C68A C64A 120.0 . . ?
C67A C68A H68A 120.0 . . ?
C64A C68A H68A 120.0 . . ?
O20A C63A N7A 108(3) . . ?
O20A C63A C64A 131(2) . . ?
N7A C63A C64A 122(2) . . ?
C63A N7A C60 125(4) . . ?
C65B C64B C68B 120.0 . . ?
C65B C64B C63B 123.2(10) . . ?
C68B C64B C63B 116.8(10) . . ?
C66B C65B C64B 120.0 . . ?
C66B C65B H65B 120.0 . . ?
C64B C65B H65B 120.0 . . ?
C65B C66B N8B 120.0 . . ?
C65B C66B H66B 120.0 . . ?
N8B C66B H66B 120.0 . . ?
C67B N8B C66B 120.0 . . ?
C67B N8B Zn2 114.9(8) . 7_576 ?
C66B N8B Zn2 124.9(8) . 7_576 ?
C68B C67B N8B 120.0 . . ?
C68B C67B H67B 120.0 . . ?
N8B C67B H67B 120.0 . . ?
C67B C68B C64B 120.0 . . ?
C67B C68B H68B 120.0 . . ?
C64B C68B H68B 120.0 . . ?
O20B C63B N7B 124.2(15) . . ?
O20B C63B C64B 119.3(12) . . ?
N7B C63B C64B 116.5(13) . . ?
C63B N7B C60 127(2) . . ?
C69 N9 C73 120.0 . . ?
C69 N9 Zn3 122.3(7) . . ?
C73 N9 Zn3 117.6(7) . . ?
N9 C69 C70 120.0 . . ?
N9 C69 H69 120.0 . . ?
C70 C69 H69 120.0 . . ?
C71 C70 C69 120.0 . . ?
C71 C70 H70 120.0 . . ?
C69 C70 H70 120.0 . . ?
C72 C71 C70 120.0 . . ?
C72 C71 C74 90.8(16) . . ?
C70 C71 C74 143.2(17) . . ?
C71 C72 C73 120.0 . . ?
C71 C72 H72 120.0 . . ?
C73 C72 H72 120.0 . . ?
C72 C73 N9 120.0 . . ?
C72 C73 H73 120.0 . . ?
N9 C73 H73 120.0 . . ?
O21 C74 N10 140(4) . . ?
O21 C74 C71 136(4) . . ?
N10 C74 C71 83.9(15) . . ?
C80 C75 C76 119.5(12) . . ?
C80 C75 N10 120.9(12) . . ?
C76 C75 N10 119.6(12) . . ?
C77 C76 C75 120.4(14) . . ?
C77 C76 H76 119.8 . . ?
C75 C76 H76 119.8 . . ?
C76 C77 C78 120.6(14) . . ?
C76 C77 H77 119.7 . . ?
C78 C77 H77 119.7 . . ?
C79 C78 N11 117.7(11) . . ?
C79 C78 C77 118.3(12) . . ?
N11 C78 C77 124.1(12) . . ?
C80 C79 C78 122.4(13) . . ?
C80 C79 H79 118.8 . . ?
C78 C79 H79 118.8 . . ?
C79 C80 C75 118.8(14) . . ?
C79 C80 H80 120.6 . . ?
C75 C80 H80 120.6 . . ?
O22 C81 N11 123.1(11) . . ?
O22 C81 C82 120.6(11) . . ?
N11 C81 C82 116.4(11) . . ?
C83 C82 C86 118.2(11) . . ?
C83 C82 C81 117.0(11) . . ?
C86 C82 C81 124.8(11) . . ?
C84 C83 C82 119.3(12) . . ?
C84 C83 H83 120.3 . . ?
C82 C83 H83 120.3 . . ?
N12 C84 C83 123.4(11) . . ?
N12 C84 H84 118.3 . . ?
C83 C84 H84 118.3 . . ?
N12 C85 C86 124.6(11) . . ?
N12 C85 H85 117.7 . . ?
C86 C85 H85 117.7 . . ?
C85 C86 C82 117.5(11) . . ?
C85 C86 H86 121.3 . . ?
C82 C86 H86 121.3 . . ?
N13 C87 C88 124.7(16) . . ?
N13 C87 H87 117.6 . . ?
C88 C87 H87 117.6 . . ?
C87 C88 C89 119.1(16) . . ?
C87 C88 H88 120.5 . . ?
C89 C88 H88 120.5 . . ?
C90 C89 C88 117.4(14) . . ?
C90 C89 C92 123.1(14) . . ?
C88 C89 C92 119.4(14) . . ?
C89 C90 C91 119.3(13) . . ?
C89 C90 H90 120.3 . . ?
C91 C90 H90 120.3 . . ?
N13 C91 C90 124.1(12) . . ?
N13 C91 H91 117.9 . . ?
C90 C91 H91 117.9 . . ?
O23 C92 N14 123.9(16) . . ?
O23 C92 C89 117.1(16) . . ?
N14 C92 C89 118.7(15) . . ?
C94 C93 C98 118.2(16) . . ?
C94 C93 N14 123.7(15) . . ?
C98 C93 N14 118.0(13) . . ?
C93 C94 C95 117(2) . . ?
C93 C94 H94 121.4 . . ?
C95 C94 H94 121.4 . . ?
C96 C95 C94 122(2) . . ?
C96 C95 H95 118.9 . . ?
C94 C95 H95 118.9 . . ?
C95 C96 C97 117.9(15) . . ?
C95 C96 N15 116.2(14) . . ?
C97 C96 N15 126.0(13) . . ?
C98 C97 C96 120.2(15) . . ?
C98 C97 H97 119.9 . . ?
C96 C97 H97 119.9 . . ?
C97 C98 C93 122.3(15) . . ?
C97 C98 H98 118.9 . . ?
C93 C98 H98 118.9 . . ?
O24 C99 N15 123.4(11) . . ?
O24 C99 C100 119.5(11) . . ?
N15 C99 C100 117.0(10) . . ?
C104 C100 C101 118.6(11) . . ?
C104 C100 C99 118.4(11) . . ?
C101 C100 C99 123.0(10) . . ?
C102 C101 C100 117.6(11) . . ?
C102 C101 H101 121.2 . . ?
C100 C101 H101 121.2 . . ?
N16 C102 C101 124.0(12) . . ?
N16 C102 H102 118.0 . . ?
C101 C102 H102 118.0 . . ?
N16 C103 C104 122.4(11) . . ?
N16 C103 H103 118.8 . . ?
C104 C103 H103 118.8 . . ?
C100 C104 C103 119.6(12) . . ?
C100 C104 H104 120.2 . . ?
C103 C104 H104 120.2 . . ?
O25 C105 N17 128(2) . . ?
O25 C105 H105 116.1 . . ?
N17 C105 H105 116.1 . . ?
N17 C106 H10A 109.5 . . ?
N17 C106 H10B 109.5 . . ?
H10A C106 H10B 109.5 . . ?
N17 C106 H10C 109.5 . . ?
H10A C106 H10C 109.5 . . ?
H10B C106 H10C 109.5 . . ?
N17 C107 H10D 109.5 . . ?
N17 C107 H10E 109.5 . . ?
H10D C107 H10E 109.5 . . ?
N17 C107 H10F 109.5 . . ?
H10D C107 H10F 109.5 . . ?
H10E C107 H10F 109.5 . . ?
O26 C108 N18 127.5(15) . . ?
O26 C108 H108 116.2 . . ?
N18 C108 H108 116.2 . . ?
N18 C109 H10G 102.3 . . ?
N18 C109 H10H 117.7 . . ?
H10G C109 H10H 109.4 . . ?
N18 C109 H10I 108.2 . . ?
H10G C109 H10I 109.5 . . ?
H10H C109 H10I 109.4 . . ?
N18 C110 H11A 109.5 . . ?
N18 C110 H11B 109.5 . . ?
H11A C110 H11B 109.5 . . ?
N18 C110 H11C 109.5 . . ?
H11A C110 H11C 109.5 . . ?
H11B C110 H11C 109.5 . . ?

loop_
_geom_bond_atom_site_label_1
_geom_bond_atom_site_label_2
_geom_bond_distance
_geom_bond_site_symmetry_2
_geom_bond_publ_flag
Zn1 O3 1.947(9) 8_755 ?
Zn1 O1 1.978(9) . ?
Zn1 O5 2.017(9) . ?
Zn1 N1 2.171(9) . ?
Zn1 N4A 2.219(15) 7_575 ?
Zn1 N4B 2.23(3) 7_575 ?
Zn2 O2 2.019(10) . ?
Zn2 O6 2.022(9) . ?
Zn2 O15 2.036(8) 1_565 ?
Zn2 N5 2.153(9) . ?
Zn2 N8A 2.17(5) 7_575 ?
Zn2 N8B 2.17(3) 7_575 ?
Zn3 O13 2.001(10) . ?
Zn3 O9 2.011(9) . ?
Zn3 O8 2.025(9) . ?
Zn3 N9 2.138(9) . ?
Zn3 N12 2.161(10) 7_566 ?
Zn4 O11 1.955(9) 8_655 ?
Zn4 O10 1.992(9) . ?
Zn4 O14 2.018(9) . ?
Zn4 N16 2.190(10) 7_566 ?
Zn4 N13 2.201(11) . ?
O1 C1 1.275(15) . ?
O2 C1 1.250(15) . ?
O3 C8 1.291(16) . ?
O3 Zn1 1.947(9) 8_765 ?
O4 C8 1.242(16) . ?
O5 C9 1.236(14) . ?
O6 C9 1.254(14) . ?
O7 C16 1.248(15) . ?
O8 C16 1.277(14) . ?
O9 C17 1.269(14) . ?
O10 C17 1.274(15) . ?
O11 C24 1.275(16) . ?
O11 Zn4 1.955(9) 8_665 ?
O12 C24 1.235(16) . ?
O13 C25 1.277(15) . ?
O14 C25 1.235(15) . ?
O15 C32 1.257(14) . ?
O15 Zn2 2.036(8) 1_545 ?
O16 C32 1.243(15) . ?
O17 C38 1.247(16) . ?
O19 C56 1.240(15) . ?
O21 C74 1.238(10) . ?
O22 C81 1.215(16) . ?
O23 C92 1.26(2) . ?
O24 C99 1.235(15) . ?
O25 C105 1.27(3) . ?
O26 C108 1.230(9) . ?
N1 C33 1.326(15) . ?
N1 C37 1.372(15) . ?
N2 C38 1.339(16) . ?
N2 C39 1.415(15) . ?
N2 H2 0.8800 . ?
N5 C55 1.318(16) . ?
N5 C51 1.372(15) . ?
N6 C56 1.367(16) . ?
N6 C57 1.405(15) . ?
N6 H6 0.8800 . ?
N10 C75 1.456(16) . ?
N10 C74 1.48(4) . ?
N10 H10 0.8800 . ?
N11 C81 1.366(16) . ?
N11 C78 1.407(15) . ?
N11 H11 0.8800 . ?
N12 C85 1.322(16) . ?
N12 C84 1.352(16) . ?
N12 Zn3 2.161(10) 7_565 ?
N13 C91 1.339(17) . ?
N13 C87 1.34(2) . ?
N14 C92 1.32(2) . ?
N14 C93 1.416(18) . ?
N14 H14 0.8800 . ?
N15 C99 1.365(16) . ?
N15 C96 1.399(16) . ?
N15 H15 0.8800 . ?
N16 C102 1.318(16) . ?
N16 C103 1.334(16) . ?
N16 Zn4 2.190(10) 7_565 ?
N17 C105 1.28(3) . ?
N17 C107 1.37(3) . ?
N17 C106 1.63(2) . ?
N18 C108 1.328(9) . ?
N18 C110 1.440(9) . ?
N18 C109 1.468(9) . ?
C1 C2 1.485(16) . ?
C2 C7 1.375(17) . ?
C2 C3 1.414(17) . ?
C3 C4 1.394(18) . ?
C3 H3 0.9500 . ?
C4 C5 1.406(17) . ?
C4 H4 0.9500 . ?
C5 C6 1.366(18) . ?
C5 C8 1.486(17) . ?
C6 C7 1.396(18) . ?
C6 H6A 0.9500 . ?
C7 H7 0.9500 . ?
C9 C10 1.512(16) . ?
C10 C15 1.370(17) . ?
C10 C11 1.420(17) . ?
C11 C12 1.375(17) . ?
C11 H11D 0.9500 . ?
C12 C13 1.392(16) . ?
C12 H12 0.9500 . ?
C13 C14 1.360(17) . ?
C13 C16 1.522(16) . ?
C14 C15 1.394(17) . ?
C14 H14D 0.9500 . ?
C15 H15D 0.9500 . ?
C17 C18 1.484(16) . ?
C18 C23 1.380(16) . ?
C18 C19 1.395(17) . ?
C19 C20 1.362(18) . ?
C19 H19 0.9500 . ?
C20 C21 1.406(18) . ?
C20 H20 0.9500 . ?
C21 C22 1.382(17) . ?
C21 C24 1.490(17) . ?
C22 C23 1.391(16) . ?
C22 H22 0.9500 . ?
C23 H23 0.9500 . ?
C25 C26 1.496(16) . ?
C26 C31 1.379(17) . ?
C26 C27 1.407(17) . ?
C27 C28 1.385(17) . ?
C27 H27 0.9500 . ?
C28 C29 1.370(17) . ?
C28 H28 0.9500 . ?
C29 C30 1.417(17) . ?
C29 C32 1.510(16) . ?
C30 C31 1.368(18) . ?
C30 H30 0.9500 . ?
C31 H31 0.9500 . ?
C33 C34 1.383(16) . ?
C33 H33 0.9500 . ?
C34 C35 1.396(16) . ?
C34 H34 0.9500 . ?
C35 C36 1.382(16) . ?
C35 C38 1.504(16) . ?
C36 C37 1.399(16) . ?
C36 H36 0.9500 . ?
C37 H37 0.9500 . ?
C39 C40 1.361(18) . ?
C39 C44 1.411(18) . ?
C40 C41 1.413(18) . ?
C40 H40 0.9500 . ?
C41 C42 1.375(18) . ?
C41 H41 0.9500 . ?
C42 C43 1.417(18) . ?
C42 N3B 1.446(9) . ?
C42 N3A 1.451(9) . ?
C43 C44 1.326(19) . ?
C43 H43 0.9500 . ?
C44 H44 0.9500 . ?
C45A O18A 1.229(9) . ?
C45A N3A 1.341(9) . ?
C45A C46A 1.504(9) . ?
C46A C47A 1.3900 . ?
C46A C50A 1.3900 . ?
C47A C48A 1.3900 . ?
C47A H47A 0.9500 . ?
C48A N4A 1.3900 . ?
C48A H48A 0.9500 . ?
N4A C49A 1.3900 . ?
N4A Zn1 2.219(11) 7_576 ?
C49A C50A 1.3900 . ?
C49A H49A 0.9500 . ?
C50A H50A 0.9500 . ?
C45B O18B 1.230(9) . ?
C45B N3B 1.337(9) . ?
C45B C46B 1.504(9) . ?
C46B C47B 1.3900 . ?
C46B C50B 1.3900 . ?
C47B C48B 1.3900 . ?
C47B H47B 0.9500 . ?
C48B N4B 1.3900 . ?
C48B H48B 0.9500 . ?
N4B C49B 1.3900 . ?
N4B Zn1 2.228(10) 7_576 ?
C49B C50B 1.3900 . ?
C49B H49B 0.9500 . ?
C50B H50B 0.9500 . ?
C51 C52 1.363(16) . ?
C51 H51 0.9500 . ?
C52 C53 1.430(16) . ?
C52 H52 0.9500 . ?
C53 C54 1.396(16) . ?
C53 C56 1.490(15) . ?
C54 C55 1.379(17) . ?
C54 H54 0.9500 . ?
C55 H55 0.9500 . ?
C57 C62 1.374(17) . ?
C57 C58 1.389(17) . ?
C58 C59 1.362(17) . ?
C58 H58 0.9500 . ?
C59 C60 1.423(17) . ?
C59 H59 0.9500 . ?
C60 C61 1.404(18) . ?
C60 N7A 1.41(4) . ?
C60 N7B 1.43(2) . ?
C61 C62 1.377(18) . ?
C61 H61 0.9500 . ?
C62 H62 0.9500 . ?
C64A C65A 1.3900 . ?
C64A C68A 1.3900 . ?
C64A C63A 1.496(10) . ?
C65A C66A 1.3900 . ?
C65A H65A 0.9500 . ?
C66A N8A 1.3900 . ?
C66A H66A 0.9500 . ?
N8A C67A 1.3900 . ?
N8A Zn2 2.168(9) 7_576 ?
C67A C68A 1.3900 . ?
C67A H67A 0.9500 . ?
C68A H68A 0.9500 . ?
C63A O20A 1.228(10) . ?
C63A N7A 1.333(10) . ?
C64B C65B 1.3900 . ?
C64B C68B 1.3900 . ?
C64B C63B 1.510(9) . ?
C65B C66B 1.3900 . ?
C65B H65B 0.9500 . ?
C66B N8B 1.3900 . ?
C66B H66B 0.9500 . ?
N8B C67B 1.3900 . ?
N8B Zn2 2.174(7) 7_576 ?
C67B C68B 1.3900 . ?
C67B H67B 0.9500 . ?
C68B H68B 0.9500 . ?
O20B C63B 1.239(9) . ?
C63B N7B 1.343(9) . ?
N9 C69 1.3900 . ?
N9 C73 1.3900 . ?
C69 C70 1.3900 . ?
C69 H69 0.9500 . ?
C70 C71 1.3900 . ?
C70 H70 0.9500 . ?
C71 C72 1.3900 . ?
C71 C74 1.91(4) . ?
C72 C73 1.3900 . ?
C72 H72 0.9500 . ?
C73 H73 0.9500 . ?
C75 C80 1.39(2) . ?
C75 C76 1.41(2) . ?
C76 C77 1.36(2) . ?
C76 H76 0.9500 . ?
C77 C78 1.41(2) . ?
C77 H77 0.9500 . ?
C78 C79 1.382(18) . ?
C79 C80 1.38(2) . ?
C79 H79 0.9500 . ?
C80 H80 0.9500 . ?
C81 C82 1.497(16) . ?
C82 C83 1.388(17) . ?
C82 C86 1.412(17) . ?
C83 C84 1.388(17) . ?
C83 H83 0.9500 . ?
C84 H84 0.9500 . ?
C85 C86 1.407(17) . ?
C85 H85 0.9500 . ?
C86 H86 0.9500 . ?
C87 C88 1.35(2) . ?
C87 H87 0.9500 . ?
C88 C89 1.40(2) . ?
C88 H88 0.9500 . ?
C89 C90 1.37(2) . ?
C89 C92 1.50(2) . ?
C90 C91 1.374(18) . ?
C90 H90 0.9500 . ?
C91 H91 0.9500 . ?
C93 C94 1.35(3) . ?
C93 C98 1.42(2) . ?
C94 C95 1.45(3) . ?
C94 H94 0.9500 . ?
C95 C96 1.36(2) . ?
C95 H95 0.9500 . ?
C96 C97 1.38(2) . ?
C97 C98 1.36(2) . ?
C97 H97 0.9500 . ?
C98 H98 0.9500 . ?
C99 C100 1.527(15) . ?
C100 C104 1.354(17) . ?
C100 C101 1.407(17) . ?
C101 C102 1.386(17) . ?
C101 H101 0.9500 . ?
C102 H102 0.9500 . ?
C103 C104 1.396(17) . ?
C103 H103 0.9500 . ?
C104 H104 0.9500 . ?
C105 H105 0.9500 . ?
C106 H10A 0.9800 . ?
C106 H10B 0.9800 . ?
C106 H10C 0.9800 . ?
C107 H10D 0.9800 . ?
C107 H10E 0.9800 . ?
C107 H10F 0.9800 . ?
C108 H108 0.9500 . ?
C109 H10G 0.9795 . ?
C109 H10H 0.9799 . ?
C109 H10I 0.9798 . ?
C110 H11A 0.9800 . ?
C110 H11B 0.9800 . ?
C110 H11C 0.9800 . ?
